data_1576610
loop_
_publ_author_name
'Valerio, Leyla R.'
'Dopp, Claire M.'
'Brennessel, William W.'
'Matson, Ellen M.'

_publ_section_title
;
 Tuning reactivity at uranium through heterometal substitution in a
 redox-active thiomolybdate metalloligand.
;
_journal_issue 15
_journal_name_full 'Chemical science'
_journal_page_first 7496
_journal_page_last 7508
_journal_paper_doi 10.1039/d5sc09711h
_journal_volume 17
_journal_year 2026
_chemical_formula_moiety 'C60 H90 K2 Mo4 S8 Zr2, C6 D6'
_chemical_formula_sum 'C66 H90 D6 K2 Mo4 S8 Zr2'
_chemical_formula_weight 1796.34
_space_group_crystal_system triclinic
_space_group_IT_number 2
_space_group_name_Hall '-P 1'
_space_group_name_H-M_alt 'P -1'
_atom_sites_solution_hydrogens geom
_atom_sites_solution_primary dual
_atom_sites_solution_secondary difmap
_audit_creation_date 2025-05-18
_audit_creation_method
;
Olex2 1.5-ac6-020
(compiled 2024.02.14 svn.r2f8d729c for Rigaku Oxford Diffraction, GUI svn.r6966)
;
_audit_update_record
;
2025-12-08 deposited with the CCDC.	2026-02-19 downloaded from the CCDC.
;
_cell_angle_alpha 89.584(2)
_cell_angle_beta 79.031(2)
_cell_angle_gamma 66.672(2)
_cell_formula_units_Z 1
_cell_length_a 10.9927(2)
_cell_length_b 11.2521(3)
_cell_length_c 16.3898(3)
_cell_measurement_reflns_used 29749
_cell_measurement_temperature 100.00(10)
_cell_measurement_theta_max 79.4340
_cell_measurement_theta_min 2.7390
_cell_volume 1822.32(7)
_computing_cell_refinement 'CrysAlisPro 1.171.43.136a (Rigaku OD, 2024)'
_computing_data_collection 'CrysAlisPro system (CCD 43.136a 64-bit (release 23-08-2024))'
_computing_data_reduction 'CrysAlisPro 1.171.43.136a (Rigaku OD, 2024)'
_computing_molecular_graphics 'Olex2 1.5-ac6-020 (Dolomanov et al., 2009)'
_computing_publication_material 'Olex2 1.5-ac6-020 (Dolomanov et al., 2009)'
_computing_structure_refinement 'SHELXL 2019/3 (Sheldrick, 2015b)'
_computing_structure_solution 'SHELXT 2018/2 (Sheldrick, 2015a)'
_diffrn_ambient_environment N~2~
_diffrn_ambient_temperature 100.00(10)
_diffrn_detector 'Hybrid Pixel Array Detector'
_diffrn_detector_area_resol_mean 10.0000
_diffrn_detector_type HyPix
_diffrn_measured_fraction_theta_full 0.992
_diffrn_measured_fraction_theta_max 0.962
_diffrn_measurement_details
;
List of Runs (angles in degrees, time in seconds):

  # Type    Start    End  Width  t~exp~   \w     \q     \k     \f   Frames
#--------------------------------------------------------------------------
  1  \w   -118.00 -52.00   0.50    0.55    --  -46.53-156.00 -29.00  132
  2  \w    -83.00  -9.00   0.50    0.55    --  -46.53 120.00-148.00  148
  3  \w   -107.00 -29.00   0.50    0.55    --  -46.53 156.00   7.00  156
  4  \w     31.00  90.00   0.50    0.55    --   46.53-120.00 126.00  118
  5  \w     50.00 113.00   0.50    0.55    --   46.53-156.00 -29.00  126
  6  \w    -84.00 -22.00   0.50    2.21    --  -91.75 120.00-148.00  124
  7  \w   -161.00 -77.00   0.50    2.21    --  -91.75-120.00 126.00  168
  8  \w   -107.00 -29.00   0.50    2.21    --  -91.75 156.00   7.00  156
  9  \w   -144.00 -52.00   0.50    2.21    --  -91.75-156.00 -29.00  184
 10  \w     50.00 133.00   0.50    2.21    --  113.25-156.00 -29.00  166
 11  \w     98.00 178.00   0.50    2.21    --  113.25 120.00-148.00  160
 12  \w     44.00 109.00   0.50    2.21    --  113.25-120.00 126.00  130
 13  \w     74.00 161.00   0.50    2.21    --  113.25 156.00   7.00  174
 14  \w    -58.00  26.00   0.50    0.55    --  -46.53  57.00-150.00  168
 15  \w    -11.00  29.00   0.50    0.55    --  -46.53  19.00 120.00   80
 16  \w    -32.00  26.00   0.50    0.55    --  -46.53  38.00 -60.00  116
 17  \w    -11.00  29.00   0.50    0.55    --  -46.53  19.00-150.00   80
 18  \w    -11.00  29.00   0.50    0.55    --  -46.53  19.00 -30.00   80
 19  \w   -118.00 -24.00   0.50    0.55    --  -46.53 -77.00   0.00  188
 20  \w    -58.00  26.00   0.50    0.55    --  -46.53  57.00-150.00  168
 21  \w    -11.00  29.00   0.50    0.55    --  -46.53  19.00 -90.00   80
 22  \w   -163.00 -73.00   0.50    2.21    --  -91.75 -66.00-160.36  180
 23  \w     42.00  81.00   0.50    2.21    --  113.25 -61.00   0.00   78
 24  \w     42.00  81.00   0.50    2.21    --  113.25 -61.00-120.00   78
 25  \w     41.00 113.00   0.50    2.21    --  113.25   0.00 120.00  144
 26  \w     42.00 106.00   0.50    2.21    --  113.25 -94.00 120.00  128
 27  \w     95.00 178.00   0.50    2.21    --  113.25 125.00 -30.00  166
 28  \w    101.00 178.00   0.50    2.21    --  113.25  45.00 -60.00  154
 29  \w     44.00 111.00   0.50    2.21    --  113.25-125.00-120.00  134
 30  \w     42.00  81.00   0.50    2.21    --  113.25 -61.00  60.00   78
 31  \w     95.00 178.00   0.50    2.21    --  113.25 125.00 -60.00  166
 32  \w     42.00  81.00   0.50    2.21    --  113.25 -61.00 120.00   78
 33  \w     44.00 111.00   0.50    2.21    --  113.25-125.00 -90.00  134
 34  \w     42.00 106.00   0.50    2.21    --  113.25 -94.00  30.00  128
 35  \w     42.00 106.00   0.50    2.21    --  113.25 -94.00  30.00  128
 36  \w     42.00  81.00   0.50    2.21    --  113.25 -61.00  30.00   78
 37  \w     44.00 111.00   0.50    2.21    --  113.25-125.00   0.00  134
 38  \w     97.00 178.00   0.50    2.21    --  113.25  61.00 -90.00  162
 39  \w     44.00 111.00   0.50    2.21    --  113.25-125.00-150.00  134
 40  \w     42.00 106.00   0.50    2.21    --  113.25 -94.00 -60.00  128
 41  \w     97.00 178.00   0.50    2.21    --  113.25  61.00 120.00  162
 42  \w     42.00 106.00   0.50    2.21    --  113.25 -94.00   0.00  128
 43  \w     42.00 106.00   0.50    2.21    --  113.25 -94.00   0.00  128
 44  \w     42.00 106.00   0.50    2.21    --  113.25 -94.00  90.00  128
 45  \w     44.00 111.00   0.50    2.21    --  113.25-125.00 -60.00  134
 46  \w    100.00 178.00   0.50    2.21    --  113.25  15.00   0.00  156
 47  \w    100.00 178.00   0.50    2.21    --  113.25  15.00  90.00  156
 48  \w     91.00 178.00   0.50    2.21    --  113.25  77.00   0.00  174
 49  \w     91.00 178.00   0.50    2.21    --  113.25  77.00   0.00  174
 50  \w     42.00 106.00   0.50    2.21    --  113.25 -94.00-150.00  128
 51  \w     42.00 106.00   0.50    2.21    --  113.25 -94.00 150.00  128
 52  \w     97.00 178.00   0.50    2.21    --  113.25  61.00 120.00  162
 53  \w     42.00  81.00   0.50    2.21    --  113.25 -61.00 -90.00   78
 54  \w     42.00 106.00   0.50    2.21    --  113.25 -94.00 -30.00  128
 55  \w     44.00 111.00   0.50    2.21    --  113.25-125.00  90.00  134
 56  \w    101.00 178.00   0.50    2.21    --  113.25  45.00-180.00  154
 57  \w     42.00  81.00   0.50    2.21    --  113.25 -61.00 -30.00   78
 58  \w   -118.00 -24.00   0.50    0.55    --  -46.53 -77.00 120.00  188
 59  \w   -118.00 -32.00   0.50    0.55    --  -46.53 -57.00 150.00  172
 60  \w   -118.00 -24.00   0.50    0.55    --  -46.53 -77.00-120.00  188
 61  \w   -118.00 -24.00   0.50    0.55    --  -46.53 -77.00  60.00  188
 62  \w   -118.00 -30.00   0.50    0.55    --  -46.53 -62.00 -91.12  176
 63  \w     24.00 119.00   0.50    0.55    --   46.53  77.00-180.00  190
 64  \w     34.00 120.00   0.50    0.55    --   46.53  38.00 -60.00  172
 65  \w     24.00 119.00   0.50    0.55    --   46.53  77.00-120.00  190
 66  \w     34.00 120.00   0.50    0.55    --   46.53  38.00  90.00  172
 67  \w     34.00 120.00   0.50    0.55    --   46.53  38.00 150.00  172
 68  \w     32.00 119.00   0.50    0.55    --   46.53  57.00 -30.00  174
 69  \w   -163.00 -81.00   0.50    2.21    --  -91.75 -72.00  96.19  164
 70  \w   -163.00 -69.00   0.50    2.21    --  -91.75 -77.00 150.00  188
 71  \w   -163.00 -73.00   0.50    2.21    --  -91.75 -66.00-116.27  180
;
_diffrn_measurement_device 'four-circle diffractometer'
_diffrn_measurement_device_type 'XtaLAB Synergy, Dualflex, HyPix'
_diffrn_measurement_method '\w scans'
_diffrn_orient_matrix_type 'CrysAlisPro convention (1999,Acta A55,543-557)'
_diffrn_orient_matrix_UB_11 0.0650080000
_diffrn_orient_matrix_UB_12 -0.0183821000
_diffrn_orient_matrix_UB_13 -0.0935155000
_diffrn_orient_matrix_UB_21 0.1322760000
_diffrn_orient_matrix_UB_22 -0.1028907000
_diffrn_orient_matrix_UB_23 0.0183556000
_diffrn_orient_matrix_UB_31 -0.0508192000
_diffrn_orient_matrix_UB_32 -0.1069333000
_diffrn_orient_matrix_UB_33 -0.0117274000
_diffrn_radiation_monochromator mirror
_diffrn_radiation_probe x-ray
_diffrn_radiation_type 'Cu K\a'
_diffrn_radiation_wavelength 1.54184
_diffrn_reflns_av_R_equivalents 0.0508
_diffrn_reflns_av_unetI/netI 0.0255
_diffrn_reflns_Laue_measured_fraction_full 0.992
_diffrn_reflns_Laue_measured_fraction_max 0.962
_diffrn_reflns_limit_h_max 13
_diffrn_reflns_limit_h_min -14
_diffrn_reflns_limit_k_max 12
_diffrn_reflns_limit_k_min -14
_diffrn_reflns_limit_l_max 20
_diffrn_reflns_limit_l_min -20
_diffrn_reflns_number 50864
_diffrn_reflns_point_group_measured_fraction_full 0.992
_diffrn_reflns_point_group_measured_fraction_max 0.962
_diffrn_reflns_theta_full 74.504
_diffrn_reflns_theta_max 80.360
_diffrn_reflns_theta_min 2.754
_diffrn_source 'micro-focus sealed X-ray tube'
_diffrn_source_type 'PhotonJet (Cu) X-ray Source'
_exptl_absorpt_coefficient_mu 11.170
_exptl_absorpt_correction_T_max 1.00000
_exptl_absorpt_correction_T_min 0.39699
_exptl_absorpt_correction_type multi-scan
_exptl_absorpt_process_details
;
CrysAlisPro 1.171.43.136a (Rigaku Oxford Diffraction, 2024)
Empirical absorption correction using spherical harmonics,
implemented in SCALE3 ABSPACK scaling algorithm.
;
_exptl_crystal_colour green-brown
_exptl_crystal_colour_primary brown
_exptl_crystal_density_diffrn 1.637
_exptl_crystal_description plate
_exptl_crystal_F_000 906
_exptl_crystal_size_max 0.220
_exptl_crystal_size_mid 0.104
_exptl_crystal_size_min 0.023
_refine_diff_density_max 1.480
_refine_diff_density_min -1.408
_refine_diff_density_rms 0.134
_refine_ls_extinction_method none
_refine_ls_goodness_of_fit_ref 1.134
_refine_ls_hydrogen_treatment constr
_refine_ls_matrix_type full
_refine_ls_number_parameters 385
_refine_ls_number_reflns 7682
_refine_ls_number_restraints 4
_refine_ls_restrained_S_all 1.134
_refine_ls_R_factor_all 0.0560
_refine_ls_R_factor_gt 0.0519
_refine_ls_shift/su_max 0.001
_refine_ls_shift/su_mean 0.000
_refine_ls_structure_factor_coef Fsqd
_refine_ls_weighting_details 'w=1/[\s^2^(Fo^2^)+(0.0321P)^2^+15.3361P] where P=(Fo^2^+2Fc^2^)/3'
_refine_ls_weighting_scheme calc
_refine_ls_wR_factor_gt 0.1222
_refine_ls_wR_factor_ref 0.1242
_reflns_Friedel_coverage 0.000
_reflns_number_gt 7148
_reflns_number_total 7682
_reflns_threshold_expression 'I > 2\s(I)'
_cod_data_source_file d5sc09711h2.cif
_cod_data_source_block matlrv45
_cod_depositor_comments 'Adding full bibliography for 1576608--1576613.cif.'
_cod_database_code 1576610
_shelx_shelxl_version_number 2019/3
_shelx_space_group_comment
;
The symmetry employed for this shelxl refinement is uniquely defined
by the following loop, which should always be used as a source of
symmetry information in preference to the above space-group names.
They are only intended as comments.
;
_shelx_estimated_absorpt_t_max 0.783
_shelx_estimated_absorpt_t_min 0.193
_olex2_refinement_description
;
1. Fixed Uiso
 At 1.2 times of:
  All C(H) groups
 At 1.5 times of:
  All C(H,H,H) groups
2. Restrained distances
 C31-C32 = C31-C33_$2 = C32-C33 = C33-C31_$2
 1.39 with sigma of 0.01
3.a Aromatic/amide H refined with riding coordinates:
 C31(D31), C32(D32), C33(D33)
3.b Idealised Me refined as rotating group:
 C6(H6A,H6B,H6C), C7(H7A,H7B,H7C), C8(H8A,H8B,H8C), C9(H9A,H9B,H9C), C10(H10A,
 H10B,H10C), C16(H16A,H16B,H16C), C17(H17A,H17B,H17C), C18(H18A,H18B,H18C),
 C19(H19A,H19B,H19C), C20(H20A,H20B,H20C), C26(H26A,H26B,H26C), C27(H27A,H27B,
 H27C), C28(H28A,H28B,H28C), C29(H29A,H29B,H29C), C30(H30A,H30B,H30C)
;
_olex2_submission_original_sample_id matlrv45
_olex2_submission_special_instructions 'No special instructions were received'
_oxdiff_exptl_absorpt_empirical_details
;
Empirical correction (ABSPACK) includes:
- Absorption correction using spherical harmonics
- Frame scaling
;
_oxdiff_exptl_absorpt_empirical_full_max 2.100
_oxdiff_exptl_absorpt_empirical_full_min 0.612

loop_
_space_group_symop_operation_xyz
'x, y, z'
'-x, -y, -z'

loop_
_atom_site_label
_atom_site_type_symbol
_atom_site_fract_x
_atom_site_fract_y
_atom_site_fract_z
_atom_site_U_iso_or_equiv
_atom_site_adp_type
_atom_site_occupancy
_atom_site_site_symmetry_order
_atom_site_calc_flag
_atom_site_refinement_flags_posn
_atom_site_refinement_flags_adp
_atom_site_refinement_flags_occupancy
_atom_site_disorder_assembly
_atom_site_disorder_group
Mo1 Mo 0.77759(5) 0.28844(5) 0.20835(3) 0.02911(12) Uani 1 1 d . . . . .
Mo2 Mo 0.50057(5) 0.34578(4) 0.26923(3) 0.02557(12) Uani 1 1 d . . . . .
Zr1 Zr 0.60412(5) 0.55638(4) 0.27715(3) 0.02385(12) Uani 1 1 d . . . . .
K1 K 0.69328(13) 0.32006(12) 0.45722(8) 0.0307(3) Uani 1 1 d . . . . .
S1 S 0.82191(15) 0.42025(14) 0.30357(9) 0.0292(3) Uani 1 1 d . . . . .
S2 S 0.45374(14) 0.49983(14) 0.38461(8) 0.0288(3) Uani 1 1 d . . . . .
S3 S 0.59360(14) 0.44130(13) 0.15756(8) 0.0234(3) Uani 1 1 d . . . . .
S4 S 0.68621(14) 0.16848(13) 0.29844(8) 0.0262(3) Uani 1 1 d . . . . .
C1 C 0.6576(7) 0.7497(6) 0.2845(4) 0.0332(13) Uani 1 1 d . . . . .
C2 C 0.5350(7) 0.7787(6) 0.3425(4) 0.0362(14) Uani 1 1 d . . . . .
C3 C 0.4349(7) 0.7859(6) 0.2965(4) 0.0323(13) Uani 1 1 d . . . . .
C4 C 0.4960(7) 0.7598(6) 0.2115(4) 0.0315(13) Uani 1 1 d . . . . .
C5 C 0.6348(7) 0.7364(6) 0.2034(4) 0.0346(14) Uani 1 1 d . . . . .
C6 C 0.7857(8) 0.7460(8) 0.3059(5) 0.0501(19) Uani 1 1 d . . . . .
H6A H 0.797379 0.706008 0.358786 0.075 Uiso 1 1 calc R U . . .
H6B H 0.780636 0.834643 0.311327 0.075 Uiso 1 1 calc R U . . .
H6C H 0.862846 0.695002 0.261714 0.075 Uiso 1 1 calc R U . . .
C7 C 0.5128(8) 0.8116(7) 0.4351(4) 0.0437(16) Uani 1 1 d . . . . .
H7A H 0.415932 0.860254 0.457516 0.066 Uiso 1 1 calc R U . . .
H7B H 0.562197 0.864413 0.444262 0.066 Uiso 1 1 calc R U . . .
H7C H 0.545742 0.731266 0.463310 0.066 Uiso 1 1 calc R U . . .
C8 C 0.2867(7) 0.8242(6) 0.3322(4) 0.0371(14) Uani 1 1 d . . . . .
H8A H 0.236559 0.842751 0.286897 0.056 Uiso 1 1 calc R U . . .
H8B H 0.252910 0.901858 0.370657 0.056 Uiso 1 1 calc R U . . .
H8C H 0.274082 0.753000 0.362248 0.056 Uiso 1 1 calc R U . . .
C9 C 0.4263(8) 0.7684(7) 0.1401(4) 0.0409(16) Uani 1 1 d . . . . .
H9A H 0.482663 0.696513 0.098095 0.061 Uiso 1 1 calc R U . . .
H9B H 0.411709 0.851082 0.115139 0.061 Uiso 1 1 calc R U . . .
H9C H 0.338828 0.763140 0.160332 0.061 Uiso 1 1 calc R U . . .
C10 C 0.7335(8) 0.7161(7) 0.1220(5) 0.0463(17) Uani 1 1 d . . . . .
H10A H 0.826103 0.671316 0.130979 0.069 Uiso 1 1 calc R U . . .
H10B H 0.722221 0.800371 0.100262 0.069 Uiso 1 1 calc R U . . .
H10C H 0.716601 0.663359 0.081836 0.069 Uiso 1 1 calc R U . . .
C11 C 1.0160(6) 0.1715(6) 0.1671(4) 0.0320(13) Uani 1 1 d . . . . .
C12 C 0.9771(6) 0.2744(6) 0.1133(4) 0.0333(13) Uani 1 1 d . . . . .
C13 C 0.8912(6) 0.2521(6) 0.0667(4) 0.0329(13) Uani 1 1 d . . . . .
C14 C 0.8761(6) 0.1372(6) 0.0910(4) 0.0337(13) Uani 1 1 d . . . . .
C15 C 0.9547(6) 0.0869(6) 0.1530(4) 0.0317(13) Uani 1 1 d . . . . .
C16 C 1.1177(7) 0.1523(7) 0.2206(4) 0.0408(15) Uani 1 1 d . . . . .
H16A H 1.100859 0.235889 0.248283 0.061 Uiso 1 1 calc R U . . .
H16B H 1.209087 0.116299 0.185887 0.061 Uiso 1 1 calc R U . . .
H16C H 1.109791 0.092109 0.262794 0.061 Uiso 1 1 calc R U . . .
C17 C 1.0280(8) 0.3812(7) 0.1040(5) 0.0465(17) Uani 1 1 d . . . . .
H17A H 0.967537 0.452718 0.077381 0.070 Uiso 1 1 calc R U . . .
H17B H 1.119438 0.347445 0.069394 0.070 Uiso 1 1 calc R U . . .
H17C H 1.029925 0.412788 0.159063 0.070 Uiso 1 1 calc R U . . .
C18 C 0.8414(8) 0.3293(8) -0.0046(4) 0.0464(18) Uani 1 1 d . . . . .
H18A H 0.759230 0.320687 -0.012859 0.070 Uiso 1 1 calc R U . . .
H18B H 0.911444 0.296625 -0.055551 0.070 Uiso 1 1 calc R U . . .
H18C H 0.821228 0.420960 0.008216 0.070 Uiso 1 1 calc R U . . .
C19 C 0.8062(7) 0.0690(8) 0.0518(5) 0.0482(18) Uani 1 1 d . . . . .
H19A H 0.768975 0.023538 0.094036 0.072 Uiso 1 1 calc R U . . .
H19B H 0.871367 0.006153 0.006941 0.072 Uiso 1 1 calc R U . . .
H19C H 0.732727 0.132759 0.028974 0.072 Uiso 1 1 calc R U . . .
C20 C 0.9810(7) -0.0422(6) 0.1876(4) 0.0399(15) Uani 1 1 d . . . . .
H20A H 0.994886 -0.038311 0.244686 0.060 Uiso 1 1 calc R U . . .
H20B H 1.062140 -0.108428 0.152969 0.060 Uiso 1 1 calc R U . . .
H20C H 0.903280 -0.064372 0.187892 0.060 Uiso 1 1 calc R U . . .
C21 C 0.3465(7) 0.2395(6) 0.3077(4) 0.0340(13) Uani 1 1 d . . . . .
C22 C 0.2650(7) 0.3733(7) 0.3145(4) 0.0362(14) Uani 1 1 d . . . . .
C23 C 0.2835(7) 0.4195(6) 0.2334(4) 0.0343(14) Uani 1 1 d . . . . .
C24 C 0.3727(7) 0.3111(6) 0.1767(4) 0.0357(14) Uani 1 1 d . . . . .
C25 C 0.4127(7) 0.1995(6) 0.2225(4) 0.0329(13) Uani 1 1 d . . . . .
C26 C 0.3560(8) 0.1455(8) 0.3755(5) 0.0474(18) Uani 1 1 d . . . . .
H26A H 0.450260 0.083630 0.370044 0.071 Uiso 1 1 calc R U . . .
H26B H 0.299444 0.098332 0.369817 0.071 Uiso 1 1 calc R U . . .
H26C H 0.324493 0.193704 0.430230 0.071 Uiso 1 1 calc R U . . .
C27 C 0.1665(8) 0.4519(8) 0.3905(5) 0.0482(18) Uani 1 1 d . . . . .
H27A H 0.196703 0.412995 0.440571 0.072 Uiso 1 1 calc R U . . .
H27B H 0.076865 0.453278 0.390112 0.072 Uiso 1 1 calc R U . . .
H27C H 0.161385 0.540866 0.390329 0.072 Uiso 1 1 calc R U . . .
C28 C 0.2098(8) 0.5565(7) 0.2112(5) 0.0474(17) Uani 1 1 d . . . . .
H28A H 0.201858 0.617954 0.256029 0.071 Uiso 1 1 calc R U . . .
H28B H 0.119199 0.568609 0.204040 0.071 Uiso 1 1 calc R U . . .
H28C H 0.260377 0.571890 0.159186 0.071 Uiso 1 1 calc R U . . .
C29 C 0.4079(8) 0.3116(7) 0.0837(4) 0.0414(16) Uani 1 1 d . . . . .
H29A H 0.391547 0.400234 0.068541 0.062 Uiso 1 1 calc R U . . .
H29B H 0.351630 0.279753 0.058292 0.062 Uiso 1 1 calc R U . . .
H29C H 0.503571 0.255089 0.063518 0.062 Uiso 1 1 calc R U . . .
C30 C 0.4963(7) 0.0627(7) 0.1885(5) 0.0410(15) Uani 1 1 d . . . . .
H30A H 0.525660 0.060329 0.128029 0.061 Uiso 1 1 calc R U . . .
H30B H 0.442376 0.010847 0.201156 0.061 Uiso 1 1 calc R U . . .
H30C H 0.575799 0.027060 0.214146 0.061 Uiso 1 1 calc R U . . .
C31 C 0.9530(8) 0.0499(9) 0.4309(5) 0.064(3) Uani 1 1 d D . . . .
D31 D 0.920249 0.083860 0.382375 0.076 Uiso 1 1 calc R U . . .
C32 C 1.0134(9) 0.1112(9) 0.4704(6) 0.073(3) Uani 1 1 d D . . . .
D32 D 1.021956 0.187408 0.450213 0.088 Uiso 1 1 calc R U . . .
C33 C 1.0614(8) 0.0602(10) 0.5401(6) 0.077(3) Uani 1 1 d D . . . .
D33 D 1.104481 0.100746 0.568242 0.092 Uiso 1 1 calc R U . . .

loop_
_atom_site_aniso_label
_atom_site_aniso_U_11
_atom_site_aniso_U_22
_atom_site_aniso_U_33
_atom_site_aniso_U_23
_atom_site_aniso_U_13
_atom_site_aniso_U_12
Mo1 0.0247(2) 0.0328(3) 0.0198(2) 0.00101(18) -0.00251(17) -0.00212(19)
Mo2 0.0309(2) 0.0271(2) 0.0223(2) 0.00453(17) -0.00672(17) -0.01483(19)
Zr1 0.0314(2) 0.0178(2) 0.0230(2) 0.00298(17) -0.00727(18) -0.00983(19)
K1 0.0336(6) 0.0287(6) 0.0233(6) 0.0006(5) -0.0057(5) -0.0060(5)
S1 0.0290(7) 0.0315(7) 0.0269(7) 0.0001(5) -0.0056(5) -0.0120(6)
S2 0.0280(7) 0.0304(7) 0.0205(6) -0.0011(5) -0.0031(5) -0.0048(6)
S3 0.0281(6) 0.0213(6) 0.0195(6) 0.0028(5) -0.0045(5) -0.0087(5)
S4 0.0284(7) 0.0241(6) 0.0233(6) 0.0025(5) -0.0045(5) -0.0081(5)
C1 0.039(3) 0.029(3) 0.039(3) 0.012(3) -0.013(3) -0.019(3)
C2 0.051(4) 0.035(3) 0.027(3) 0.009(3) -0.013(3) -0.018(3)
C3 0.039(3) 0.025(3) 0.034(3) 0.003(2) -0.006(3) -0.014(3)
C4 0.040(3) 0.029(3) 0.025(3) 0.004(2) -0.008(2) -0.014(3)
C5 0.039(3) 0.031(3) 0.033(3) 0.011(3) -0.005(3) -0.015(3)
C6 0.058(5) 0.046(4) 0.063(5) 0.016(4) -0.027(4) -0.032(4)
C7 0.065(5) 0.040(4) 0.032(3) 0.007(3) -0.014(3) -0.026(4)
C8 0.036(3) 0.028(3) 0.042(4) 0.006(3) -0.005(3) -0.008(3)
C9 0.057(4) 0.032(3) 0.036(4) 0.008(3) -0.017(3) -0.016(3)
C10 0.051(4) 0.039(4) 0.040(4) 0.005(3) 0.003(3) -0.014(3)
C11 0.028(3) 0.033(3) 0.027(3) 0.001(2) 0.001(2) -0.007(3)
C12 0.030(3) 0.032(3) 0.028(3) -0.003(2) 0.006(2) -0.007(3)
C13 0.029(3) 0.032(3) 0.024(3) 0.001(2) 0.005(2) -0.003(3)
C14 0.027(3) 0.038(3) 0.027(3) -0.004(3) 0.000(2) -0.007(3)
C15 0.027(3) 0.027(3) 0.029(3) -0.002(2) 0.005(2) -0.003(2)
C16 0.032(3) 0.041(4) 0.041(4) -0.001(3) -0.007(3) -0.006(3)
C17 0.047(4) 0.040(4) 0.043(4) 0.003(3) 0.002(3) -0.013(3)
C18 0.044(4) 0.050(4) 0.027(3) 0.007(3) 0.000(3) -0.003(3)
C19 0.037(4) 0.063(5) 0.039(4) -0.008(3) 0.003(3) -0.019(4)
C20 0.038(4) 0.032(3) 0.039(4) -0.002(3) 0.000(3) -0.006(3)
C21 0.038(3) 0.035(3) 0.035(3) 0.009(3) -0.010(3) -0.020(3)
C22 0.039(3) 0.039(4) 0.033(3) 0.000(3) -0.009(3) -0.018(3)
C23 0.044(4) 0.030(3) 0.031(3) 0.001(2) -0.012(3) -0.015(3)
C24 0.047(4) 0.034(3) 0.030(3) 0.007(3) -0.013(3) -0.017(3)
C25 0.041(3) 0.027(3) 0.036(3) 0.001(2) -0.011(3) -0.017(3)
C26 0.056(5) 0.052(4) 0.049(4) 0.021(3) -0.016(3) -0.034(4)
C27 0.042(4) 0.056(5) 0.045(4) -0.007(3) -0.005(3) -0.020(4)
C28 0.057(5) 0.037(4) 0.050(4) 0.006(3) -0.021(4) -0.016(3)
C29 0.053(4) 0.045(4) 0.030(3) 0.000(3) -0.008(3) -0.024(3)
C30 0.042(4) 0.033(3) 0.051(4) 0.000(3) -0.012(3) -0.018(3)
C31 0.040(4) 0.082(7) 0.035(4) -0.004(4) -0.009(3) 0.012(4)
C32 0.049(5) 0.063(6) 0.077(7) -0.002(5) 0.019(5) -0.005(4)
C33 0.036(4) 0.097(8) 0.079(7) -0.050(6) 0.003(4) -0.013(5)

loop_
_atom_type_symbol
_atom_type_description
_atom_type_scat_dispersion_real
_atom_type_scat_dispersion_imag
_atom_type_scat_source
C C 0.0181 0.0091 'International Tables Vol C Tables 4.2.6.8 and 6.1.1.4'
H H 0.0000 0.0000 'International Tables Vol C Tables 4.2.6.8 and 6.1.1.4'
D D 0.0000 0.0000 'International Tables Vol C Tables 4.2.6.8 and 6.1.1.4'
K K 0.3868 1.0657 'International Tables Vol C Tables 4.2.6.8 and 6.1.1.4'
Mo Mo -0.0483 2.7339 'International Tables Vol C Tables 4.2.6.8 and 6.1.1.4'
S S 0.3331 0.5567 'International Tables Vol C Tables 4.2.6.8 and 6.1.1.4'
Zr Zr -0.1862 2.2449 'International Tables Vol C Tables 4.2.6.8 and 6.1.1.4'

loop_
_exptl_crystal_face_index_h
_exptl_crystal_face_index_k
_exptl_crystal_face_index_l
_exptl_crystal_face_perp_dist
-2 -6 -7 0.0325
-3 0 8 0.0585
4 7 4 0.1010
3 -1 -8 0.0401
-6 0 -7 0.0115
6 0 7 0.0115

loop_
_geom_angle_atom_site_label_1
_geom_angle_atom_site_label_2
_geom_angle_atom_site_label_3
_geom_angle
_geom_angle_site_symmetry_1
_geom_angle_site_symmetry_3
_geom_angle_publ_flag
S3 Mo1 S1 102.77(5) . . ?
S3 Mo1 C11 139.99(15) . . ?
S3 Mo1 C12 106.00(16) . . ?
S3 Mo1 C13 84.37(15) . . ?
S3 Mo1 C15 133.97(16) . . ?
S4 Mo1 S1 102.29(5) . . ?
S4 Mo1 S3 105.74(5) . . ?
S4 Mo1 C11 109.64(16) . . ?
S4 Mo1 C12 143.12(16) . . ?
S4 Mo1 C13 133.45(17) . . ?
S4 Mo1 C14 98.94(17) . . ?
S4 Mo1 C15 86.58(15) . . ?
C11 Mo1 S1 87.51(16) . . ?
C11 Mo1 C12 34.8(2) . . ?
C12 Mo1 S1 88.51(16) . . ?
C13 Mo1 S1 119.93(17) . . ?
C13 Mo1 C11 57.7(2) . . ?
C13 Mo1 C12 34.6(2) . . ?
C14 Mo1 S1 144.07(16) . . ?
C14 Mo1 S3 98.87(16) . . ?
C14 Mo1 C11 58.0(2) . . ?
C14 Mo1 C12 57.9(2) . . ?
C14 Mo1 C13 34.7(2) . . ?
C14 Mo1 C15 35.1(2) . . ?
C15 Mo1 S1 117.94(17) . . ?
C15 Mo1 C11 34.5(2) . . ?
C15 Mo1 C12 57.7(2) . . ?
C15 Mo1 C13 57.8(2) . . ?
S2 Mo2 C21 105.93(16) . . ?
S2 Mo2 C22 85.71(16) . . ?
S3 Mo2 S2 101.06(5) . . ?
S3 Mo2 C21 143.45(16) . . ?
S3 Mo2 C22 128.13(16) . . ?
S3 Mo2 C23 94.57(16) . . ?
S3 Mo2 C24 86.46(16) . . ?
S3 Mo2 C25 112.87(16) . . ?
S4 Mo2 S2 101.52(5) . . ?
S4 Mo2 S3 105.13(5) . . ?
S4 Mo2 C21 93.22(16) . . ?
S4 Mo2 C22 123.97(17) . . ?
S4 Mo2 C23 146.83(16) . . ?
S4 Mo2 C24 119.05(17) . . ?
S4 Mo2 C25 90.02(16) . . ?
C21 Mo2 C22 33.5(2) . . ?
C23 Mo2 S2 100.50(16) . . ?
C23 Mo2 C21 56.8(2) . . ?
C23 Mo2 C22 34.4(2) . . ?
C23 Mo2 C25 57.5(2) . . ?
C24 Mo2 S2 135.33(17) . . ?
C24 Mo2 C21 57.0(2) . . ?
C24 Mo2 C22 57.2(2) . . ?
C24 Mo2 C23 34.8(2) . . ?
C24 Mo2 C25 34.4(2) . . ?
C25 Mo2 S2 139.88(16) . . ?
C25 Mo2 C21 34.5(2) . . ?
C25 Mo2 C22 56.8(2) . . ?
S1 Zr1 S2 101.61(5) . . ?
S1 Zr1 S3 101.87(5) . . ?
S1 Zr1 C1 90.57(15) . . ?
S1 Zr1 C2 108.89(16) . . ?
S1 Zr1 C3 141.86(15) . . ?
S1 Zr1 C4 139.39(16) . . ?
S1 Zr1 C5 105.83(16) . . ?
S2 Zr1 C1 125.76(16) . . ?
S2 Zr1 C2 94.33(16) . . ?
S2 Zr1 C3 89.28(15) . . ?
S2 Zr1 C4 115.67(15) . . ?
S2 Zr1 C5 144.29(16) . . ?
S3 Zr1 S2 99.73(5) . . ?
S3 Zr1 C1 129.36(15) . . ?
S3 Zr1 C2 142.70(15) . . ?
S3 Zr1 C3 112.25(15) . . ?
S3 Zr1 C4 87.75(15) . . ?
S3 Zr1 C5 96.56(16) . . ?
C1 Zr1 C2 33.0(2) . . ?
C1 Zr1 C3 54.8(2) . . ?
C2 Zr1 C3 33.2(2) . . ?
C4 Zr1 C1 55.2(2) . . ?
C4 Zr1 C2 55.1(2) . . ?
C4 Zr1 C3 32.9(2) . . ?
C5 Zr1 C1 33.4(2) . . ?
C5 Zr1 C2 55.4(2) . . ?
C5 Zr1 C3 55.1(2) . . ?
C5 Zr1 C4 33.6(2) . . ?
K1 K1 H7A 94.7(9) 2_666 2_666 ?
K1 K1 H7C 65.0(7) 2_666 2_666 ?
S1 K1 K1 99.28(5) . 2_666 ?
S1 K1 S4 72.74(5) . . ?
S1 K1 C7 156.05(13) . 2_666 ?
S1 K1 H7A 153.80(15) . 2_666 ?
S1 K1 H7C 145.2(6) . 2_666 ?
S1 K1 C31 90.94(17) . . ?
S1 K1 C32 87.54(16) . . ?
S2 K1 K1 42.16(3) 2_666 2_666 ?
S2 K1 K1 42.01(3) . 2_666 ?
S2 K1 S1 75.22(5) . . ?
S2 K1 S1 119.71(6) 2_666 . ?
S2 K1 S2 84.17(5) 2_666 . ?
S2 K1 S4 150.24(6) 2_666 . ?
S2 K1 S4 72.73(5) . . ?
S2 K1 C7 88.55(14) . 2_666 ?
S2 K1 C7 74.89(13) 2_666 2_666 ?
S2 K1 H7A 85.3(3) 2_666 2_666 ?
S2 K1 H7A 101.7(10) . 2_666 ?
S2 K1 H7C 73.0(8) . 2_666 ?
S2 K1 H7C 70.5(2) 2_666 2_666 ?
S2 K1 C31 129.20(15) 2_666 . ?
S2 K1 C31 145.74(16) . . ?
S2 K1 C32 160.84(17) . . ?
S2 K1 C32 112.14(17) 2_666 . ?
S4 K1 K1 112.56(5) . 2_666 ?
S4 K1 C7 85.80(12) . 2_666 ?
S4 K1 H7A 81.5(2) . 2_666 ?
S4 K1 H7C 84.68(15) . 2_666 ?
S4 K1 C31 73.26(16) . . ?
S4 K1 C32 94.45(17) . . ?
C7 K1 K1 78.90(14) 2_666 2_666 ?
C7 K1 H7A 15.9(9) 2_666 2_666 ?
C7 K1 H7C 16.0(8) 2_666 2_666 ?
C7 K1 C32 105.0(2) 2_666 . ?
H7A K1 H7C 31.3 2_666 2_666 ?
C31 K1 K1 169.35(16) . 2_666 ?
C31 K1 C7 93.0(2) . 2_666 ?
C31 K1 H7A 77.1(9) . 2_666 ?
C31 K1 H7C 107.8(7) . 2_666 ?
C31 K1 C32 23.54(15) . . ?
C32 K1 K1 152.97(18) . 2_666 ?
C32 K1 H7A 90.0(10) . 2_666 ?
C32 K1 H7C 121.0(8) . 2_666 ?
Mo1 S1 K1 92.71(5) . . ?
Zr1 S1 Mo1 75.72(4) . . ?
Zr1 S1 K1 91.71(5) . . ?
Mo2 S2 Zr1 77.03(4) . . ?
Mo2 S2 K1 93.31(5) . . ?
Mo2 S2 K1 160.66(7) . 2_666 ?
Zr1 S2 K1 119.66(6) . 2_666 ?
Zr1 S2 K1 91.29(5) . . ?
K1 S2 K1 95.83(5) 2_666 . ?
Mo1 S3 Mo2 72.97(4) . . ?
Mo1 S3 Zr1 76.25(4) . . ?
Mo2 S3 Zr1 78.27(4) . . ?
Mo1 S4 Mo2 74.08(4) . . ?
Mo1 S4 K1 92.01(5) . . ?
Mo2 S4 K1 92.36(5) . . ?
C2 C1 Zr1 74.0(4) . . ?
C2 C1 C5 108.5(6) . . ?
C2 C1 C6 124.7(6) . . ?
C5 C1 Zr1 72.5(4) . . ?
C5 C1 C6 126.5(6) . . ?
C6 C1 Zr1 123.7(4) . . ?
C1 C2 Zr1 72.9(4) . . ?
C1 C2 C3 107.3(6) . . ?
C1 C2 C7 125.3(6) . . ?
C3 C2 Zr1 73.4(4) . . ?
C3 C2 C7 127.0(6) . . ?
C7 C2 Zr1 124.6(4) . . ?
C2 C3 Zr1 73.3(4) . . ?
C2 C3 C8 125.8(6) . . ?
C4 C3 Zr1 72.7(4) . . ?
C4 C3 C2 108.5(6) . . ?
C4 C3 C8 125.6(6) . . ?
C8 C3 Zr1 123.1(4) . . ?
C3 C4 Zr1 74.4(4) . . ?
C3 C4 C5 108.1(6) . . ?
C3 C4 C9 126.7(6) . . ?
C5 C4 Zr1 72.6(3) . . ?
C5 C4 C9 124.9(6) . . ?
C9 C4 Zr1 123.7(4) . . ?
C1 C5 Zr1 74.1(3) . . ?
C1 C5 C4 107.5(6) . . ?
C1 C5 C10 127.1(6) . . ?
C4 C5 Zr1 73.8(3) . . ?
C4 C5 C10 125.1(6) . . ?
C10 C5 Zr1 122.8(5) . . ?
C1 C6 H6A 109.5 . . ?
C1 C6 H6B 109.5 . . ?
C1 C6 H6C 109.5 . . ?
H6A C6 H6B 109.5 . . ?
H6A C6 H6C 109.5 . . ?
H6B C6 H6C 109.5 . . ?
K1 C7 H7A 55.9 2_666 . ?
K1 C7 H7B 140.7 2_666 . ?
K1 C7 H7C 56.5 2_666 . ?
C2 C7 K1 109.9(4) . 2_666 ?
C2 C7 H7A 109.5 . . ?
C2 C7 H7B 109.5 . . ?
C2 C7 H7C 109.5 . . ?
H7A C7 H7B 109.5 . . ?
H7A C7 H7C 109.5 . . ?
H7B C7 H7C 109.5 . . ?
C3 C8 H8A 109.5 . . ?
C3 C8 H8B 109.5 . . ?
C3 C8 H8C 109.5 . . ?
H8A C8 H8B 109.5 . . ?
H8A C8 H8C 109.5 . . ?
H8B C8 H8C 109.5 . . ?
C4 C9 H9A 109.5 . . ?
C4 C9 H9B 109.5 . . ?
C4 C9 H9C 109.5 . . ?
H9A C9 H9B 109.5 . . ?
H9A C9 H9C 109.5 . . ?
H9B C9 H9C 109.5 . . ?
C5 C10 H10A 109.5 . . ?
C5 C10 H10B 109.5 . . ?
C5 C10 H10C 109.5 . . ?
H10A C10 H10B 109.5 . . ?
H10A C10 H10C 109.5 . . ?
H10B C10 H10C 109.5 . . ?
C12 C11 Mo1 72.8(3) . . ?
C12 C11 C16 124.2(6) . . ?
C15 C11 Mo1 72.4(3) . . ?
C15 C11 C12 108.1(6) . . ?
C15 C11 C16 127.4(6) . . ?
C16 C11 Mo1 126.1(4) . . ?
C11 C12 Mo1 72.4(3) . . ?
C11 C12 C17 125.5(6) . . ?
C13 C12 Mo1 72.2(3) . . ?
C13 C12 C11 107.6(6) . . ?
C13 C12 C17 126.7(6) . . ?
C17 C12 Mo1 124.5(4) . . ?
C12 C13 Mo1 73.2(3) . . ?
C12 C13 C18 124.5(6) . . ?
C14 C13 Mo1 72.1(3) . . ?
C14 C13 C12 108.5(6) . . ?
C14 C13 C18 126.6(7) . . ?
C18 C13 Mo1 126.9(4) . . ?
C13 C14 Mo1 73.1(4) . . ?
C13 C14 C15 107.6(6) . . ?
C13 C14 C19 126.9(6) . . ?
C15 C14 Mo1 72.9(3) . . ?
C15 C14 C19 125.0(6) . . ?
C19 C14 Mo1 125.7(4) . . ?
C11 C15 Mo1 73.1(3) . . ?
C11 C15 C14 108.2(6) . . ?
C11 C15 C20 126.4(6) . . ?
C14 C15 Mo1 72.0(3) . . ?
C14 C15 C20 125.0(6) . . ?
C20 C15 Mo1 126.8(4) . . ?
C11 C16 H16A 109.5 . . ?
C11 C16 H16B 109.5 . . ?
C11 C16 H16C 109.5 . . ?
H16A C16 H16B 109.5 . . ?
H16A C16 H16C 109.5 . . ?
H16B C16 H16C 109.5 . . ?
C12 C17 H17A 109.5 . . ?
C12 C17 H17B 109.5 . . ?
C12 C17 H17C 109.5 . . ?
H17A C17 H17B 109.5 . . ?
H17A C17 H17C 109.5 . . ?
H17B C17 H17C 109.5 . . ?
C13 C18 H18A 109.5 . . ?
C13 C18 H18B 109.5 . . ?
C13 C18 H18C 109.5 . . ?
H18A C18 H18B 109.5 . . ?
H18A C18 H18C 109.5 . . ?
H18B C18 H18C 109.5 . . ?
C14 C19 H19A 109.5 . . ?
C14 C19 H19B 109.5 . . ?
C14 C19 H19C 109.5 . . ?
H19A C19 H19B 109.5 . . ?
H19A C19 H19C 109.5 . . ?
H19B C19 H19C 109.5 . . ?
C15 C20 H20A 109.5 . . ?
C15 C20 H20B 109.5 . . ?
C15 C20 H20C 109.5 . . ?
H20A C20 H20B 109.5 . . ?
H20A C20 H20C 109.5 . . ?
H20B C20 H20C 109.5 . . ?
C22 C21 Mo2 74.1(4) . . ?
C22 C21 C25 108.9(6) . . ?
C22 C21 C26 127.6(6) . . ?
C25 C21 Mo2 72.0(3) . . ?
C25 C21 C26 123.2(6) . . ?
C26 C21 Mo2 124.6(5) . . ?
C21 C22 Mo2 72.4(4) . . ?
C21 C22 C23 107.6(6) . . ?
C21 C22 C27 126.7(6) . . ?
C23 C22 Mo2 70.4(4) . . ?
C23 C22 C27 125.6(6) . . ?
C27 C22 Mo2 126.9(5) . . ?
C22 C23 Mo2 75.2(4) . . ?
C22 C23 C28 125.4(6) . . ?
C24 C23 Mo2 72.5(4) . . ?
C24 C23 C22 107.9(6) . . ?
C24 C23 C28 126.4(6) . . ?
C28 C23 Mo2 122.8(5) . . ?
C23 C24 Mo2 72.6(4) . . ?
C23 C24 C29 126.2(6) . . ?
C25 C24 Mo2 73.7(4) . . ?
C25 C24 C23 108.1(6) . . ?
C25 C24 C29 125.4(6) . . ?
C29 C24 Mo2 124.1(5) . . ?
C21 C25 Mo2 73.5(3) . . ?
C21 C25 C30 125.1(6) . . ?
C24 C25 Mo2 71.9(4) . . ?
C24 C25 C21 107.4(6) . . ?
C24 C25 C30 127.2(6) . . ?
C30 C25 Mo2 124.8(5) . . ?
C21 C26 H26A 109.5 . . ?
C21 C26 H26B 109.5 . . ?
C21 C26 H26C 109.5 . . ?
H26A C26 H26B 109.5 . . ?
H26A C26 H26C 109.5 . . ?
H26B C26 H26C 109.5 . . ?
C22 C27 H27A 109.5 . . ?
C22 C27 H27B 109.5 . . ?
C22 C27 H27C 109.5 . . ?
H27A C27 H27B 109.5 . . ?
H27A C27 H27C 109.5 . . ?
H27B C27 H27C 109.5 . . ?
C23 C28 H28A 109.5 . . ?
C23 C28 H28B 109.5 . . ?
C23 C28 H28C 109.5 . . ?
H28A C28 H28B 109.5 . . ?
H28A C28 H28C 109.5 . . ?
H28B C28 H28C 109.5 . . ?
C24 C29 H29A 109.5 . . ?
C24 C29 H29B 109.5 . . ?
C24 C29 H29C 109.5 . . ?
H29A C29 H29B 109.5 . . ?
H29A C29 H29C 109.5 . . ?
H29B C29 H29C 109.5 . . ?
C25 C30 H30A 109.5 . . ?
C25 C30 H30B 109.5 . . ?
C25 C30 H30C 109.5 . . ?
H30A C30 H30B 109.5 . . ?
H30A C30 H30C 109.5 . . ?
H30B C30 H30C 109.5 . . ?
K1 C31 D31 63.3 . . ?
C32 C31 K1 87.1(6) . . ?
C32 C31 D31 119.3 . . ?
C32 C31 C33 121.4(8) . 2_756 ?
C33 C31 K1 119.3(6) 2_756 . ?
C33 C31 D31 119.3 2_756 . ?
K1 C32 D32 74.7 . . ?
C31 C32 K1 69.3(5) . . ?
C31 C32 D32 120.7 . . ?
C31 C32 C33 118.6(8) . . ?
C33 C32 K1 128.5(6) . . ?
C33 C32 D32 120.7 . . ?
C31 C33 D33 120.0 2_756 . ?
C32 C33 C31 120.0(8) . 2_756 ?
C32 C33 D33 120.0 . . ?

loop_
_geom_bond_atom_site_label_1
_geom_bond_atom_site_label_2
_geom_bond_distance
_geom_bond_site_symmetry_2
_geom_bond_publ_flag
Mo1 S1 2.4016(15) . ?
Mo1 S3 2.3679(14) . ?
Mo1 S4 2.3434(15) . ?
Mo1 C11 2.380(6) . ?
Mo1 C12 2.386(6) . ?
Mo1 C13 2.372(6) . ?
Mo1 C14 2.358(6) . ?
Mo1 C15 2.371(6) . ?
Mo2 S2 2.4116(15) . ?
Mo2 S3 2.3835(13) . ?
Mo2 S4 2.3467(14) . ?
Mo2 C21 2.425(6) . ?
Mo2 C22 2.447(7) . ?
Mo2 C23 2.385(7) . ?
Mo2 C24 2.384(7) . ?
Mo2 C25 2.406(6) . ?
Zr1 S1 2.3971(15) . ?
Zr1 S2 2.4390(15) . ?
Zr1 S3 2.4028(14) . ?
Zr1 C1 2.477(6) . ?
Zr1 C2 2.492(7) . ?
Zr1 C3 2.493(6) . ?
Zr1 C4 2.471(6) . ?
Zr1 C5 2.456(6) . ?
K1 K1 4.540(2) 2_666 ?
K1 S1 3.0787(19) . ?
K1 S2 3.0539(18) 2_666 ?
K1 S2 3.0628(19) . ?
K1 S4 3.1519(19) . ?
K1 C7 3.397(8) 2_666 ?
K1 H7A 2.96(2) 2_666 ?
K1 H7C 2.97(4) 2_666 ?
K1 C31 3.202(8) . ?
K1 C32 3.418(9) . ?
C1 C2 1.413(9) . ?
C1 C5 1.418(9) . ?
C1 C6 1.500(9) . ?
C2 C3 1.425(9) . ?
C2 C7 1.514(9) . ?
C3 C4 1.404(9) . ?
C3 C8 1.506(9) . ?
C4 C5 1.422(9) . ?
C4 C9 1.499(9) . ?
C5 C10 1.505(9) . ?
C6 H6A 0.9800 . ?
C6 H6B 0.9800 . ?
C6 H6C 0.9800 . ?
C7 H7A 0.9800 . ?
C7 H7B 0.9800 . ?
C7 H7C 0.9800 . ?
C8 H8A 0.9800 . ?
C8 H8B 0.9800 . ?
C8 H8C 0.9800 . ?
C9 H9A 0.9800 . ?
C9 H9B 0.9800 . ?
C9 H9C 0.9800 . ?
C10 H10A 0.9800 . ?
C10 H10B 0.9800 . ?
C10 H10C 0.9800 . ?
C11 C12 1.427(9) . ?
C11 C15 1.409(9) . ?
C11 C16 1.500(9) . ?
C12 C13 1.416(9) . ?
C12 C17 1.509(10) . ?
C13 C14 1.413(9) . ?
C13 C18 1.507(9) . ?
C14 C15 1.427(9) . ?
C14 C19 1.501(10) . ?
C15 C20 1.494(9) . ?
C16 H16A 0.9800 . ?
C16 H16B 0.9800 . ?
C16 H16C 0.9800 . ?
C17 H17A 0.9800 . ?
C17 H17B 0.9800 . ?
C17 H17C 0.9800 . ?
C18 H18A 0.9800 . ?
C18 H18B 0.9800 . ?
C18 H18C 0.9800 . ?
C19 H19A 0.9800 . ?
C19 H19B 0.9800 . ?
C19 H19C 0.9800 . ?
C20 H20A 0.9800 . ?
C20 H20B 0.9800 . ?
C20 H20C 0.9800 . ?
C21 C22 1.406(9) . ?
C21 C25 1.431(9) . ?
C21 C26 1.517(9) . ?
C22 C23 1.431(9) . ?
C22 C27 1.500(10) . ?
C23 C24 1.427(9) . ?
C23 C28 1.510(9) . ?
C24 C25 1.417(9) . ?
C24 C29 1.500(9) . ?
C25 C30 1.490(9) . ?
C26 H26A 0.9800 . ?
C26 H26B 0.9800 . ?
C26 H26C 0.9800 . ?
C27 H27A 0.9800 . ?
C27 H27B 0.9800 . ?
C27 H27C 0.9800 . ?
C28 H28A 0.9800 . ?
C28 H28B 0.9800 . ?
C28 H28C 0.9800 . ?
C29 H29A 0.9800 . ?
C29 H29B 0.9800 . ?
C29 H29C 0.9800 . ?
C30 H30A 0.9800 . ?
C30 H30B 0.9800 . ?
C30 H30C 0.9800 . ?
C31 D31 0.9500 . ?
C31 C32 1.367(8) . ?
C31 C33 1.380(6) 2_756 ?
C32 D32 0.9500 . ?
C32 C33 1.376(8) . ?
C33 D33 0.9500 . ?

loop_
_geom_torsion_atom_site_label_1
_geom_torsion_atom_site_label_2
_geom_torsion_atom_site_label_3
_geom_torsion_atom_site_label_4
_geom_torsion
_geom_torsion_site_symmetry_1
_geom_torsion_site_symmetry_2
_geom_torsion_site_symmetry_3
_geom_torsion_site_symmetry_4
_geom_torsion_publ_flag
Mo1 C11 C12 C13 -64.0(4) . . . . ?
Mo1 C11 C12 C17 120.3(6) . . . . ?
Mo1 C11 C15 C14 63.9(4) . . . . ?
Mo1 C11 C15 C20 -123.6(6) . . . . ?
Mo1 C12 C13 C14 -63.9(4) . . . . ?
Mo1 C12 C13 C18 123.6(6) . . . . ?
Mo1 C13 C14 C15 -65.3(4) . . . . ?
Mo1 C13 C14 C19 122.3(6) . . . . ?
Mo1 C14 C15 C11 -64.6(4) . . . . ?
Mo1 C14 C15 C20 122.8(6) . . . . ?
Mo2 C21 C22 C23 62.0(5) . . . . ?
Mo2 C21 C22 C27 -123.3(7) . . . . ?
Mo2 C21 C25 C24 -64.4(5) . . . . ?
Mo2 C21 C25 C30 121.3(6) . . . . ?
Mo2 C22 C23 C24 65.7(5) . . . . ?
Mo2 C22 C23 C28 -119.9(7) . . . . ?
Mo2 C23 C24 C25 65.6(5) . . . . ?
Mo2 C23 C24 C29 -119.9(7) . . . . ?
Mo2 C24 C25 C21 65.5(4) . . . . ?
Mo2 C24 C25 C30 -120.4(7) . . . . ?
Zr1 C1 C2 C3 -65.9(4) . . . . ?
Zr1 C1 C2 C7 120.7(6) . . . . ?
Zr1 C1 C5 C4 66.8(4) . . . . ?
Zr1 C1 C5 C10 -119.4(7) . . . . ?
Zr1 C2 C3 C4 -64.7(4) . . . . ?
Zr1 C2 C3 C8 119.2(6) . . . . ?
Zr1 C2 C7 K1 -49.9(6) . . . 2_666 ?
Zr1 C3 C4 C5 -65.4(4) . . . . ?
Zr1 C3 C4 C9 120.7(6) . . . . ?
Zr1 C4 C5 C1 -67.0(4) . . . . ?
Zr1 C4 C5 C10 119.0(7) . . . . ?
K1 C31 C32 C33 123.5(8) . . . . ?
K1 C32 C33 C31 84.8(11) . . . 2_756 ?
C1 C2 C3 Zr1 65.6(4) . . . . ?
C1 C2 C3 C4 0.9(7) . . . . ?
C1 C2 C3 C8 -175.2(6) . . . . ?
C1 C2 C7 K1 -142.9(5) . . . 2_666 ?
C2 C1 C5 Zr1 -65.8(4) . . . . ?
C2 C1 C5 C4 1.0(7) . . . . ?
C2 C1 C5 C10 174.8(6) . . . . ?
C2 C3 C4 Zr1 65.1(4) . . . . ?
C2 C3 C4 C5 -0.3(7) . . . . ?
C2 C3 C4 C9 -174.2(6) . . . . ?
C3 C2 C7 K1 45.1(8) . . . 2_666 ?
C3 C4 C5 Zr1 66.5(4) . . . . ?
C3 C4 C5 C1 -0.5(7) . . . . ?
C3 C4 C5 C10 -174.4(6) . . . . ?
C5 C1 C2 Zr1 64.7(4) . . . . ?
C5 C1 C2 C3 -1.2(7) . . . . ?
C5 C1 C2 C7 -174.5(6) . . . . ?
C6 C1 C2 Zr1 -120.2(6) . . . . ?
C6 C1 C2 C3 173.9(6) . . . . ?
C6 C1 C2 C7 0.5(10) . . . . ?
C6 C1 C5 Zr1 119.3(7) . . . . ?
C6 C1 C5 C4 -173.9(6) . . . . ?
C6 C1 C5 C10 -0.1(11) . . . . ?
C7 C2 C3 Zr1 -121.2(7) . . . . ?
C7 C2 C3 C4 174.1(6) . . . . ?
C7 C2 C3 C8 -2.0(10) . . . . ?
C8 C3 C4 Zr1 -118.8(6) . . . . ?
C8 C3 C4 C5 175.9(6) . . . . ?
C8 C3 C4 C9 1.9(10) . . . . ?
C9 C4 C5 Zr1 -119.4(6) . . . . ?
C9 C4 C5 C1 173.6(6) . . . . ?
C9 C4 C5 C10 -0.3(10) . . . . ?
C11 C12 C13 Mo1 64.1(4) . . . . ?
C11 C12 C13 C14 0.2(7) . . . . ?
C11 C12 C13 C18 -172.3(6) . . . . ?
C12 C11 C15 Mo1 -64.5(4) . . . . ?
C12 C11 C15 C14 -0.6(7) . . . . ?
C12 C11 C15 C20 171.8(6) . . . . ?
C12 C13 C14 Mo1 64.6(4) . . . . ?
C12 C13 C14 C15 -0.6(7) . . . . ?
C12 C13 C14 C19 -173.0(6) . . . . ?
C13 C14 C15 Mo1 65.4(4) . . . . ?
C13 C14 C15 C11 0.8(7) . . . . ?
C13 C14 C15 C20 -171.8(6) . . . . ?
C15 C11 C12 Mo1 64.3(4) . . . . ?
C15 C11 C12 C13 0.3(7) . . . . ?
C15 C11 C12 C17 -175.5(6) . . . . ?
C16 C11 C12 Mo1 -122.3(6) . . . . ?
C16 C11 C12 C13 173.7(6) . . . . ?
C16 C11 C12 C17 -2.1(10) . . . . ?
C16 C11 C15 Mo1 122.3(6) . . . . ?
C16 C11 C15 C14 -173.8(6) . . . . ?
C16 C11 C15 C20 -1.3(10) . . . . ?
C17 C12 C13 Mo1 -120.2(6) . . . . ?
C17 C12 C13 C14 175.9(6) . . . . ?
C17 C12 C13 C18 3.4(10) . . . . ?
C18 C13 C14 Mo1 -123.1(6) . . . . ?
C18 C13 C14 C15 171.7(6) . . . . ?
C18 C13 C14 C19 -0.7(10) . . . . ?
C19 C14 C15 Mo1 -122.0(6) . . . . ?
C19 C14 C15 C11 173.4(6) . . . . ?
C19 C14 C15 C20 0.8(10) . . . . ?
C21 C22 C23 Mo2 -63.3(5) . . . . ?
C21 C22 C23 C24 2.4(8) . . . . ?
C21 C22 C23 C28 176.8(6) . . . . ?
C22 C21 C25 Mo2 65.4(5) . . . . ?
C22 C21 C25 C24 1.0(7) . . . . ?
C22 C21 C25 C30 -173.3(6) . . . . ?
C22 C23 C24 Mo2 -67.4(5) . . . . ?
C22 C23 C24 C25 -1.8(8) . . . . ?
C22 C23 C24 C29 172.7(6) . . . . ?
C23 C24 C25 Mo2 -64.9(5) . . . . ?
C23 C24 C25 C21 0.5(8) . . . . ?
C23 C24 C25 C30 174.7(6) . . . . ?
C25 C21 C22 Mo2 -64.1(4) . . . . ?
C25 C21 C22 C23 -2.1(7) . . . . ?
C25 C21 C22 C27 172.6(6) . . . . ?
C26 C21 C22 Mo2 121.7(7) . . . . ?
C26 C21 C22 C23 -176.3(6) . . . . ?
C26 C21 C22 C27 -1.6(11) . . . . ?
C26 C21 C25 Mo2 -120.1(6) . . . . ?
C26 C21 C25 C24 175.5(6) . . . . ?
C26 C21 C25 C30 1.2(10) . . . . ?
C27 C22 C23 Mo2 122.0(7) . . . . ?
C27 C22 C23 C24 -172.4(6) . . . . ?
C27 C22 C23 C28 2.0(11) . . . . ?
C28 C23 C24 Mo2 118.3(7) . . . . ?
C28 C23 C24 C25 -176.1(7) . . . . ?
C28 C23 C24 C29 -1.6(12) . . . . ?
C29 C24 C25 Mo2 120.5(7) . . . . ?
C29 C24 C25 C21 -174.0(6) . . . . ?
C29 C24 C25 C30 0.2(11) . . . . ?
C31 C32 C33 C31 -0.6(14) . . . 2_756 ?
C33 C31 C32 K1 -122.9(8) 2_756 . . . ?
C33 C31 C32 C33 0.6(14) 2_756 . . . ?

loop_
_exptl_oxdiff_crystal_face_indexfrac_h
_exptl_oxdiff_crystal_face_indexfrac_k
_exptl_oxdiff_crystal_face_indexfrac_l
_exptl_oxdiff_crystal_face_x
_exptl_oxdiff_crystal_face_y
_exptl_oxdiff_crystal_face_z
-2.1621 -5.6481 -6.6552 0.5856 0.1730 0.7919
-3.1627 0.1257 8.0134 -0.9573 -0.2842 0.0533
3.9555 6.6227 4.3242 -0.2690 -0.0788 -0.9599
2.8567 -0.5480 -8.1574 0.9586 0.2845 0.0091
-5.6097 0.3796 -6.8484 0.2688 -0.9068 0.3248
5.6097 -0.3796 6.8484 -0.2688 0.9068 -0.3248
